data_8000097
loop_
_publ_author_name
'Ishii, Daisuke'
'Yamada, Takeshi'
'Iyoda, Tomokazu'
'Yoshida, Hirohisa'
'Nakagawa, Masaru'

_publ_section_title
;
 Thermally Reversible Structural Transformation Involving a
 C--H&#x00B7;&#x00B7;&#x00B7;O Hydrogen Bond in a Supramolecular Crystal
;
_journal_issue 12
_journal_name_full 'Chemistry Letters'
_journal_page_first 1394
_journal_paper_doi 10.1246/cl.2006.1394
_journal_volume 35
_journal_year 2006
_chemical_formula_moiety 'C20 H25 N3 O3 '
_chemical_formula_sum 'C20 H25 N3 O3'
_chemical_formula_weight 355.44
_space_group_IT_number 2
_symmetry_cell_setting triclinic
_symmetry_Int_Tables_number 2
_symmetry_space_group_name_Hall '-P 1'
_symmetry_space_group_name_H-M 'P -1'
_cell_angle_alpha 82.36(3)
_cell_angle_beta 83.20(2)
_cell_angle_gamma 78.65(2)
_cell_formula_units_Z 2
_cell_length_a 4.900(3)
_cell_length_b 12.473(7)
_cell_length_c 16.166(10)
_cell_measurement_reflns_used 2089
_cell_measurement_temperature 113.1
_cell_measurement_theta_max 27.5
_cell_measurement_theta_min 3.2
_cell_volume 955.8(10)
_computing_cell_refinement CrystalClear
_computing_data_collection CrystalClear
_computing_data_reduction CrystalStructure
_computing_publication_material 'CrystalStructure 3.7.0'
_computing_structure_refinement CRYSTALS
_diffrn_detector_area_resol_mean 7.31
_diffrn_measured_fraction_theta_full 0.787
_diffrn_measured_fraction_theta_max 0.787
_diffrn_measurement_device_type 'Rigaku Saturn'
_diffrn_measurement_method \w
_diffrn_radiation_type 'Mo K\a'
_diffrn_radiation_wavelength 0.71070
_diffrn_reflns_av_R_equivalents 0.025
_diffrn_reflns_limit_h_max 6
_diffrn_reflns_limit_h_min -6
_diffrn_reflns_limit_k_max 16
_diffrn_reflns_limit_k_min -14
_diffrn_reflns_limit_l_max 20
_diffrn_reflns_limit_l_min -20
_diffrn_reflns_number 5584
_diffrn_reflns_theta_full 27.47
_diffrn_reflns_theta_max 27.47
_exptl_absorpt_coefficient_mu 0.082
_exptl_absorpt_correction_T_max 0.000
_exptl_absorpt_correction_T_min 0.000
_exptl_absorpt_correction_type none
_exptl_crystal_colour yellow
_exptl_crystal_density_diffrn 1.193
_exptl_crystal_density_method 'not measured'
_exptl_crystal_description prism
_exptl_crystal_F_000 356.00
_exptl_crystal_size_max 0.15
_exptl_crystal_size_mid 0.15
_exptl_crystal_size_min 0.10
_refine_diff_density_max 0.70
_refine_diff_density_min -0.42
_refine_ls_extinction_method none
_refine_ls_goodness_of_fit_ref 3.641
_refine_ls_hydrogen_treatment refall
_refine_ls_number_parameters 263
_refine_ls_number_reflns 3043
_refine_ls_R_factor_gt 0.1575
_refine_ls_shift/su_max 0.0000
_refine_ls_structure_factor_coef F
_refine_ls_weighting_details 'w = 1/[0.0010Fo^2^ + 3.0000\s(Fo^2^) + 0.5000]'
_refine_ls_weighting_scheme calc
_refine_ls_wR_factor_ref 0.2658
_reflns_number_gt 3043
_reflns_number_total 3461
_reflns_threshold_expression F^2^>2.0\s(F^2^)
_cod_data_source_file 35-1394sup1.cif
_cod_data_source_block form1
_cod_original_formula_sum 'C20 H25 N3 O3 '
_cod_database_code 8000097

loop_
_symmetry_equiv_pos_site_id
_symmetry_equiv_pos_as_xyz
1 +X,+Y,+Z
2 -X,-Y,-Z

loop_
_atom_site_label
_atom_site_type_symbol
_atom_site_fract_x
_atom_site_fract_y
_atom_site_fract_z
_atom_site_U_iso_or_equiv
_atom_site_adp_type
_atom_site_occupancy
_atom_site_symmetry_multiplicity
_atom_site_calc_flag
_atom_site_refinement_flags
O1 O 0.5685(10) 0.3156(3) 0.7961(2) 0.0668(12) Uani 1.00 1 d .
O2 O 0.9807(13) 0.3618(4) 1.2068(3) 0.0946(18) Uani 1.00 1 d .
O3 O 1.0126(12) 0.1848(4) 1.2290(3) 0.0893(18) Uani 1.00 1 d .
N1 N -0.1182(14) 0.2087(6) 0.5328(4) 0.087(2) Uani 1.00 1 d .
N2 N -0.0997(15) 0.3001(5) 0.5413(4) 0.084(2) Uani 1.00 1 d .
N3 N -0.6587(12) 0.2013(5) 0.3464(3) 0.0750(17) Uani 1.00 1 d .
C1 C -0.6253(17) 0.2980(7) 0.3644(4) 0.084(2) Uani 1.00 1 d .
C2 C -0.4543(18) 0.3100(7) 0.4247(4) 0.087(2) Uani 1.00 1 d .
C3 C -0.3069(13) 0.2141(8) 0.4662(3) 0.082(2) Uani 1.00 1 d .
C4 C -0.3392(18) 0.1157(8) 0.4484(5) 0.100(2) Uani 1.00 1 d .
C5 C -0.521(2) 0.1142(7) 0.3898(5) 0.099(2) Uani 1.00 1 d .
C6 C 0.0848(12) 0.2955(6) 0.6090(3) 0.0730(19) Uani 1.00 1 d .
C7 C 0.2208(14) 0.2025(6) 0.6550(4) 0.0741(19) Uani 1.00 1 d .
C8 C 0.3837(14) 0.2083(5) 0.7179(3) 0.0685(18) Uani 1.00 1 d .
C9 C 0.4071(10) 0.3124(5) 0.7342(3) 0.0574(14) Uani 1.00 1 d .
C10 C 0.2803(14) 0.4062(5) 0.6868(3) 0.0680(17) Uani 1.00 1 d .
C11 C 0.1166(14) 0.3956(6) 0.6253(3) 0.0739(19) Uani 1.00 1 d .
C12 C 0.539(2) 0.1089(8) 0.7667(7) 0.114(3) Uani 1.00 1 d .
C13 C 0.413(5) 0.034(2) 0.845(3) 0.49(2) Uani 1.00 1 d .
C14 C 0.250(4) 0.0964(13) 0.8770(10) 0.189(7) Uani 1.00 1 d .
C15 C 0.6008(13) 0.4206(4) 0.8164(3) 0.0604(15) Uani 1.00 1 d .
C16 C 0.7792(12) 0.4015(5) 0.8878(3) 0.0599(15) Uani 1.00 1 d .
C17 C 0.6613(12) 0.3439(4) 0.9702(3) 0.0571(14) Uani 1.00 1 d .
C18 C 0.8481(12) 0.3332(5) 1.0390(3) 0.0603(15) Uani 1.00 1 d .
C19 C 0.7449(15) 0.2772(6) 1.1222(3) 0.0722(19) Uani 1.00 1 d .
C20 C 0.9177(13) 0.2815(4) 1.1906(3) 0.0610(15) Uani 1.00 1 d .
H1 H -0.7226 0.3625 0.3349 0.104 Uiso 1.00 1 c R
H2 H -0.4443 0.3806 0.4388 0.112 Uiso 1.00 1 c R
H3 H -0.2416 0.0493 0.4754 0.123 Uiso 1.00 1 c R
H4 H -0.5558 0.0446 0.3805 0.120 Uiso 1.00 1 c R
H5 H 0.2005 0.1322 0.6429 0.093 Uiso 1.00 1 c R
H6 H 0.3026 0.4769 0.6975 0.084 Uiso 1.00 1 c R
H7 H 0.0270 0.4596 0.5934 0.090 Uiso 1.00 1 c R
H8 H 0.6494 0.0659 0.7263 0.144 Uiso 1.00 1 c R
H9 H 0.6570 0.1344 0.7991 0.144 Uiso 1.00 1 c R
H10 H 0.2913 0.0084 0.8135 0.585 Uiso 1.00 1 c R
H11 H 0.5405 -0.0272 0.8681 0.585 Uiso 1.00 1 c R
H12 H 0.3572 0.0876 0.9234 0.218 Uiso 1.00 1 c R
H13 H 0.0882 0.0642 0.8930 0.218 Uiso 1.00 1 c R
H14 H 0.1943 0.1726 0.8593 0.218 Uiso 1.00 1 c R
H15 H 0.6854 0.4600 0.7692 0.075 Uiso 1.00 1 c R
H16 H 0.4228 0.4618 0.8332 0.075 Uiso 1.00 1 c R
H17 H 0.9505 0.3561 0.8704 0.076 Uiso 1.00 1 c R
H18 H 0.8146 0.4702 0.8989 0.076 Uiso 1.00 1 c R
H19 H 0.4853 0.3864 0.9873 0.071 Uiso 1.00 1 c R
H20 H 0.6370 0.2727 0.9615 0.071 Uiso 1.00 1 c R
H21 H 1.0236 0.2910 1.0213 0.074 Uiso 1.00 1 c R
H22 H 0.8721 0.4048 1.0470 0.074 Uiso 1.00 1 c R
H23 H 0.5607 0.3145 1.1372 0.089 Uiso 1.00 1 c R
H24 H 0.7410 0.2028 1.1162 0.089 Uiso 1.00 1 c R
H25 H 1.07(2) 0.187(9) 1.276(7) 0.15(4) Uiso 1.00 1 c .

loop_
_atom_site_aniso_label
_atom_site_aniso_U_11
_atom_site_aniso_U_22
_atom_site_aniso_U_33
_atom_site_aniso_U_12
_atom_site_aniso_U_13
_atom_site_aniso_U_23
O1 0.083(2) 0.070(2) 0.054(2) -0.015(2) -0.028(2) -0.0130(17)
O2 0.127(4) 0.080(3) 0.090(3) -0.029(3) -0.066(3) 0.003(2)
O3 0.112(4) 0.083(3) 0.082(3) -0.018(2) -0.052(3) -0.007(2)
N1 0.080(4) 0.104(4) 0.072(3) -0.011(3) -0.006(3) -0.003(3)
N2 0.096(4) 0.090(4) 0.069(3) -0.023(3) 0.006(3) -0.020(3)
N3 0.069(3) 0.098(3) 0.064(3) -0.010(2) -0.031(2) -0.018(2)
C1 0.097(5) 0.119(5) 0.044(3) -0.041(4) -0.013(3) 0.001(3)
C2 0.098(5) 0.116(5) 0.065(4) -0.055(4) -0.009(3) -0.018(3)
C3 0.055(3) 0.150(7) 0.045(2) -0.018(3) -0.018(2) -0.011(3)
C4 0.096(5) 0.134(7) 0.079(4) -0.012(5) -0.053(4) -0.017(4)
C5 0.110(6) 0.103(5) 0.087(5) 0.014(4) -0.045(4) -0.031(4)
C6 0.050(3) 0.120(5) 0.054(3) -0.010(3) -0.011(2) -0.028(3)
C7 0.064(3) 0.102(4) 0.066(3) -0.017(3) -0.012(2) -0.036(3)
C8 0.077(4) 0.073(3) 0.059(3) -0.004(2) -0.019(2) -0.026(2)
C9 0.045(2) 0.090(3) 0.043(2) -0.014(2) -0.012(2) -0.018(2)
C10 0.079(3) 0.083(3) 0.048(2) -0.012(3) -0.018(2) -0.021(2)
C11 0.076(4) 0.104(4) 0.044(2) -0.014(3) -0.026(2) -0.004(2)
C12 0.133(8) 0.094(5) 0.132(8) -0.019(5) -0.051(6) -0.047(5)
C13 0.19(2) 0.151(17) 1.12(10) -0.012(16) 0.07(4) -0.20(3)
C14 0.24(2) 0.142(11) 0.159(13) 0.014(13) -0.067(13) 0.030(9)
C15 0.075(3) 0.064(3) 0.049(2) -0.025(2) -0.016(2) -0.003(2)
C16 0.060(3) 0.086(3) 0.044(2) -0.030(2) -0.011(2) -0.013(2)
C17 0.065(3) 0.060(2) 0.053(2) -0.016(2) -0.017(2) -0.017(2)
C18 0.062(3) 0.085(3) 0.038(2) -0.020(2) -0.009(2) -0.009(2)
C19 0.073(3) 0.094(4) 0.056(3) -0.030(3) -0.023(2) 0.005(2)
C20 0.072(3) 0.062(3) 0.053(2) -0.022(2) -0.020(2) 0.004(2)

loop_
_atom_type_symbol
_atom_type_description
_atom_type_scat_dispersion_real
_atom_type_scat_dispersion_imag
_atom_type_scat_source
C C 0.003 0.002
;
International Tables for Crystallography
(1992, Vol. C, Tables 4.2.6.8 and 6.1.1.4)
;
H H 0.000 0.000
;
International Tables for Crystallography
(1992, Vol. C, Table 6.1.1.4)
;
N N 0.006 0.003
;
International Tables for Crystallography
(1992, Vol. C, Tables 4.2.6.8 and 6.1.1.4)
;
O O 0.011 0.006
;
International Tables for Crystallography
(1992, Vol. C, Tables 4.2.6.8 and 6.1.1.4)
;

loop_
_geom_angle_atom_site_label_1
_geom_angle_atom_site_label_2
_geom_angle_atom_site_label_3
_geom_angle
C9 O1 C15 118.8(4)
N2 N1 C3 108.1(6)
N1 N2 C6 108.4(6)
C1 N3 C5 115.9(7)
N3 C1 C2 123.3(7)
C1 C2 C3 117.8(8)
N1 C3 C2 126.2(8)
N1 C3 C4 114.3(7)
C2 C3 C4 119.4(7)
C3 C4 C5 117.6(8)
N3 C5 C4 126.0(9)
N2 C6 C7 127.6(7)
N2 C6 C11 113.6(6)
C7 C6 C11 118.8(6)
C6 C7 C8 122.6(7)
C7 C8 C9 117.1(5)
C7 C8 C12 123.4(7)
C9 C8 C12 119.4(7)
O1 C9 C8 115.9(5)
O1 C9 C10 123.0(6)
C8 C9 C10 121.0(5)
C9 C10 C11 119.3(6)
C6 C11 C10 121.1(6)
C8 C12 C13 127.0(12)
C12 C13 C14 102(2)
O1 C15 C16 108.2(4)
C15 C16 C17 116.2(5)
C16 C17 C18 112.3(5)
C17 C18 C19 115.2(5)
C18 C19 C20 113.0(6)
O2 C20 O3 121.7(6)
O2 C20 C19 124.7(5)
O3 C20 C19 113.5(6)
C20 O3 H25 114(7)
N3 C1 H1 118.3
C2 C1 H1 118.5
C1 C2 H2 121.2
C3 C2 H2 121.0
C3 C4 H3 121.3
C5 C4 H3 121.1
N3 C5 H4 116.4
C4 C5 H4 117.6
C6 C7 H5 118.7
C8 C7 H5 118.7
C9 C10 H6 120.1
C11 C10 H6 120.6
C6 C11 H7 119.3
C10 C11 H7 119.6
C8 C12 H8 106.0
C8 C12 H9 106.9
C13 C12 H8 112.1
C13 C12 H9 93.8
H8 C12 H9 109.5
C12 C13 H10 94.7
C12 C13 H11 115.9
C14 C13 H10 97.5
C14 C13 H11 130.4
H10 C13 H11 109.5
C13 C14 H12 90.6
C13 C14 H13 107.3
C13 C14 H14 128.3
H12 C14 H13 109.5
H12 C14 H14 109.5
H13 C14 H14 109.5
O1 C15 H15 110.3
O1 C15 H16 109.5
C16 C15 H15 110.3
C16 C15 H16 109.1
H15 C15 H16 109.5
C15 C16 H17 107.0
C15 C16 H18 109.0
C17 C16 H17 107.1
C17 C16 H18 107.9
H17 C16 H18 109.5
C16 C17 H19 108.4
C16 C17 H20 109.3
C18 C17 H19 108.3
C18 C17 H20 109.1
H19 C17 H20 109.5
C17 C18 H21 107.6
C17 C18 H22 108.4
C19 C18 H21 107.5
C19 C18 H22 108.5
H21 C18 H22 109.5
C18 C19 H23 107.8
C18 C19 H24 109.1
C20 C19 H23 107.6
C20 C19 H24 109.8
H23 C19 H24 109.5

loop_
_geom_bond_atom_site_label_1
_geom_bond_atom_site_label_2
_geom_bond_distance
O1 C9 1.357(7)
O1 C15 1.434(7)
O2 C20 1.174(9)
O3 C20 1.306(7)
N1 N2 1.189(10)
N1 C3 1.487(9)
N2 C6 1.489(9)
N3 C1 1.323(11)
N3 C5 1.322(10)
C1 C2 1.399(12)
C2 C3 1.401(11)
C3 C4 1.340(15)
C4 C5 1.380(14)
C6 C7 1.387(9)
C6 C11 1.351(12)
C7 C8 1.382(10)
C8 C9 1.387(9)
C8 C12 1.498(11)
C9 C10 1.390(8)
C10 C11 1.384(10)
C12 C13 1.61(4)
C13 C14 1.13(3)
C15 C16 1.495(8)
C16 C17 1.534(7)
C17 C18 1.498(8)
C18 C19 1.510(8)
C19 C20 1.483(9)
O3 H25 0.86(14)
C1 H1 0.950
C2 H2 0.950
C4 H3 0.950
C5 H4 0.950
C7 H5 0.950
C10 H6 0.950
C11 H7 0.950
C12 H8 0.950
C12 H9 0.950
C13 H10 0.950
C13 H11 0.950
C14 H12 0.950
C14 H13 0.950
C14 H14 0.950
C15 H15 0.950
C15 H16 0.950
C16 H17 0.950
C16 H18 0.950
C17 H19 0.950
C17 H20 0.950
C18 H21 0.950
C18 H22 0.950
C19 H23 0.950
C19 H24 0.950

loop_
_geom_contact_atom_site_label_1
_geom_contact_atom_site_label_2
_geom_contact_distance
_geom_contact_site_symmetry_2
O1 C7 3.581(9) .
O1 C8 2.326(9) .
O1 C10 2.414(7) .
O1 C12 2.718(11) .
O1 C14 3.446(19) .
O1 C16 2.373(8) .
O1 C17 2.981(7) .
O2 O3 2.167(7) .
O2 N3 3.251(7) 75601
O2 C1 3.297(9) 75601
O2 C10 3.509(8) 66702
O2 C15 3.545(7) 66702
O2 C16 3.490(8) 76702
O2 C18 2.946(8) .
O2 C19 2.358(10) .
O3 O2 2.167(7) .
O3 N3 3.581(8) 65601
O3 N3 2.682(9) 75601
O3 C1 3.559(11) 75601
O3 C5 3.572(11) 75601
O3 C18 3.464(7) .
O3 C19 2.333(8) .
N1 N3 3.542(8) 65501
N1 C2 2.577(10) .
N1 C4 2.377(13) .
N1 C6 2.179(11) .
N1 C7 3.597(9) 45501
N1 C7 2.711(10) .
N1 C11 3.373(11) .
N2 C1 3.464(9) 65501
N2 C2 2.687(11) .
N2 C2 3.500(10) 65501
N2 C3 2.173(11) .
N2 C4 3.366(13) .
N2 C7 2.581(9) .
N2 C11 2.377(11) .
N3 O2 3.251(7) 35401
N3 O3 2.682(9) 35401
N3 O3 3.581(8) 45401
N3 N1 3.542(8) 45501
N3 C2 2.396(12) .
N3 C3 3.506(8) 45501
N3 C3 2.781(9) .
N3 C4 2.407(10) .
N3 C20 3.377(8) 35401
C1 O2 3.297(9) 35401
C1 O3 3.559(11) 35401
C1 N2 3.464(9) 45501
C1 C3 2.397(9) .
C1 C4 2.712(11) .
C1 C5 2.241(12) .
C2 N1 2.577(10) .
C2 N2 3.500(10) 45501
C2 N2 2.687(11) .
C2 N3 2.396(12) .
C2 C4 2.367(13) .
C2 C5 2.668(14) .
C2 C6 3.526(9) 45501
C3 N2 2.173(11) .
C3 N3 2.781(9) .
C3 N3 3.506(8) 65501
C3 C1 2.397(9) .
C3 C5 2.327(14) .
C3 C6 3.533(10) .
C4 N1 2.377(13) .
C4 N2 3.366(13) .
C4 N3 2.407(10) .
C4 C1 2.712(11) .
C4 C2 2.367(13) .
C5 O3 3.572(11) 35401
C5 C1 2.241(12) .
C5 C2 2.668(14) .
C5 C3 2.327(14) .
C6 N1 2.179(11) .
C6 C2 3.526(9) 65501
C6 C3 3.533(10) .
C6 C8 2.429(8) .
C6 C9 2.763(9) .
C6 C10 2.382(11) .
C7 O1 3.581(9) .
C7 N1 2.711(10) .
C7 N1 3.597(9) 65501
C7 N2 2.581(9) .
C7 C9 2.363(10) .
C7 C10 2.734(11) .
C7 C11 2.357(10) .
C7 C12 2.537(13) .
C7 C13 3.60(5) .
C8 O1 2.326(9) .
C8 C6 2.429(8) .
C8 C10 2.417(9) .
C8 C11 2.782(9) .
C8 C13 2.78(4) .
C8 C14 2.828(17) .
C9 C6 2.763(9) .
C9 C7 2.363(10) .
C9 C11 2.393(8) .
C9 C12 2.492(11) .
C9 C14 3.453(17) .
C9 C15 2.403(9) .
C10 O1 2.414(7) .
C10 O2 3.509(8) 66702
C10 C6 2.382(11) .
C10 C7 2.734(11) .
C10 C8 2.417(9) .
C10 C15 2.807(9) .
C11 N1 3.373(11) .
C11 N2 2.377(11) .
C11 C7 2.357(10) .
C11 C8 2.782(9) .
C11 C9 2.393(8) .
C12 O1 2.718(11) .
C12 C7 2.537(13) .
C12 C9 2.492(11) .
C12 C14 2.15(2) .
C13 C7 3.60(5) .
C13 C8 2.78(4) .
C14 O1 3.446(19) .
C14 C8 2.828(17) .
C14 C9 3.453(17) .
C14 C12 2.15(2) .
C15 O2 3.545(7) 66702
C15 C9 2.403(9) .
C15 C10 2.807(9) .
C15 C17 2.572(7) .
C16 O1 2.373(8) .
C16 O2 3.490(8) 76702
C16 C18 2.519(7) .
C17 O1 2.981(7) .
C17 C15 2.572(7) .
C17 C19 2.540(8) .
C18 O2 2.946(8) .
C18 O3 3.464(7) .
C18 C16 2.519(7) .
C18 C20 2.496(7) .
C19 O2 2.358(10) .
C19 O3 2.333(8) .
C19 C17 2.540(8) .
C20 N3 3.377(8) 75601
C20 C18 2.496(7) .
O1 H6 2.625 .
O1 H8 3.387 .
O1 H9 2.211 .
O1 H12 3.535 .
O1 H14 2.819 .
O1 H14 3.426 65501
O1 H15 1.975 .
O1 H16 1.967 .
O1 H17 3.093 45501
O1 H17 2.504 .
O1 H18 3.189 .
O1 H19 3.283 .
O1 H20 2.703 .
O2 H1 2.669 75601
O2 H6 2.755 66702
O2 H15 3.580 66702
O2 H15 3.095 76702
O2 H16 2.717 66702
O2 H18 2.790 76702
O2 H21 3.210 .
O2 H22 2.663 .
O2 H23 2.656 .
O2 H23 2.907 65501
O2 H24 3.091 .
O2 H25 2.30(11) .
O3 H1 3.492 75601
O3 H4 3.488 75601
O3 H8 3.269 75702
O3 H10 3.254 65702
O3 H11 3.072 75702
O3 H21 3.441 .
O3 H23 2.907 .
O3 H23 3.487 65501
O3 H24 2.344 .
N1 H2 2.797 .
N1 H3 2.506 .
N1 H3 3.362 55602
N1 H5 2.477 .
N1 H8 3.567 45501
N2 H2 2.482 .
N2 H5 2.773 .
N2 H7 2.470 .
N2 H7 3.515 56602
N3 H1 1.960 .
N3 H2 3.244 .
N3 H3 3.248 .
N3 H4 1.941 .
N3 H25 1.88(14) 35401
C1 H2 2.058 .
C1 H4 3.090 .
C1 H6 3.466 56602
C1 H7 3.372 46602
C1 H15 3.454 56602
C1 H25 2.81(14) 35401
C2 H1 2.031 .
C2 H3 3.239 .
C2 H6 3.249 56602
C2 H25 3.57(12) 45401
C3 H1 3.252 .
C3 H2 2.059 .
C3 H3 2.005 .
C3 H4 3.173 .
C3 H25 3.42(12) 45401
C4 H2 3.228 .
C4 H3 3.219 45602
C4 H3 3.422 55602
C4 H4 2.005 .
C4 H4 3.242 45602
C4 H5 3.514 55602
C4 H25 3.37(12) 45401
C5 H1 3.102 .
C5 H3 2.040 .
C5 H3 3.067 45602
C5 H5 3.245 55602
C5 H8 3.305 55602
C5 H25 2.80(13) 35401
C5 H25 3.47(13) 45401
C6 H2 3.565 65501
C6 H5 2.022 .
C6 H6 3.237 .
C6 H7 1.996 .
C7 H4 3.284 55602
C7 H7 3.217 .
C7 H8 3.558 45501
C7 H8 2.699 .
C7 H9 3.557 45501
C7 H9 3.265 .
C7 H10 3.284 .
C7 H14 3.264 .
C8 H5 2.019 .
C8 H6 3.271 .
C8 H8 1.983 .
C8 H9 1.994 .
C8 H10 2.840 .
C8 H11 3.574 .
C8 H12 3.460 .
C8 H13 3.469 .
C8 H14 2.382 .
C8 H17 3.524 45501
C9 H5 3.222 .
C9 H6 2.039 .
C9 H7 3.251 .
C9 H8 3.083 .
C9 H9 2.478 .
C9 H14 2.738 .
C9 H15 2.650 .
C9 H16 2.631 .
C9 H17 2.972 45501
C10 H1 3.574 46602
C10 H2 3.295 56602
C10 H7 2.029 .
C10 H15 3.044 45501
C10 H15 2.749 .
C10 H16 2.754 .
C10 H17 3.253 45501
C11 H1 3.343 46602
C11 H2 3.494 65501
C11 H2 3.471 56602
C11 H5 3.207 .
C11 H6 2.038 .
C11 H15 3.031 45501
C12 H4 3.231 55602
C12 H5 2.697 .
C12 H10 1.934 .
C12 H11 2.198 .
C12 H12 2.581 .
C12 H13 2.909 .
C12 H13 3.485 65501
C12 H14 2.215 .
C13 H5 3.537 .
C13 H8 2.155 .
C13 H9 1.922 .
C13 H12 1.484 .
C13 H13 1.680 .
C13 H13 3.589 65501
C13 H14 1.875 .
C13 H24 3.152 65702
C14 H8 2.956 .
C14 H9 3.226 45501
C14 H9 2.326 .
C14 H10 1.569 .
C14 H11 1.891 .
C14 H17 3.276 45501
C14 H20 3.597 45501
C14 H21 3.521 45501
C15 H1 3.492 56602
C15 H6 2.495 .
C15 H9 3.571 .
C15 H17 3.424 45501
C15 H17 1.993 .
C15 H18 2.015 .
C15 H19 2.746 .
C15 H20 2.784 .
C15 H23 3.405 66702
C16 H14 3.216 65501
C16 H15 2.031 .
C16 H16 2.017 .
C16 H16 3.374 65501
C16 H19 2.043 .
C16 H19 3.495 66702
C16 H20 2.055 .
C16 H21 2.676 .
C16 H22 2.674 .
C16 H22 3.550 76702
C16 H23 3.598 66702
C17 H14 3.510 65501
C17 H15 3.377 .
C17 H16 2.740 .
C17 H17 2.028 .
C17 H18 2.038 .
C17 H19 3.443 66702
C17 H21 3.307 45501
C17 H21 2.002 .
C17 H22 2.012 .
C17 H23 2.675 .
C17 H24 2.768 .
C18 H16 3.463 66702
C18 H17 2.699 .
C18 H18 2.651 .
C18 H18 3.521 76702
C18 H19 2.010 .
C18 H19 3.307 65501
C18 H19 3.550 66702
C18 H20 2.019 .
C18 H23 2.015 .
C18 H24 2.030 .
C19 H16 3.351 66702
C19 H19 2.723 .
C19 H20 2.722 .
C19 H21 2.011 .
C19 H22 2.023 .
C19 H25 3.09(13) .
C20 H1 3.446 75601
C20 H16 3.303 66702
C20 H21 2.716 .
C20 H22 2.616 .
C20 H23 1.988 .
C20 H23 3.258 65501
C20 H24 2.013 .
C20 H25 1.83(12) .
H1 O2 2.669 35401
H1 O3 3.492 35401
H1 N3 1.960 .
H1 C2 2.031 .
H1 C3 3.252 .
H1 C5 3.102 .
H1 C10 3.574 46602
H1 C11 3.343 46602
H1 C15 3.492 56602
H1 C20 3.446 35401
H1 H2 2.344 .
H1 H6 3.194 46602
H1 H6 3.101 56602
H1 H7 2.733 46602
H1 H15 2.620 56602
H1 H23 3.411 45401
H1 H25 2.879 35401
H2 N1 2.797 .
H2 N2 2.482 .
H2 N3 3.244 .
H2 C1 2.058 .
H2 C3 2.059 .
H2 C4 3.228 .
H2 C6 3.565 45501
H2 C10 3.295 56602
H2 C11 3.494 45501
H2 C11 3.471 56602
H2 H1 2.344 .
H2 H6 2.754 56602
H2 H7 3.471 45501
H2 H7 3.199 46602
H2 H7 3.083 56602
H3 N1 2.506 .
H3 N1 3.362 55602
H3 N3 3.248 .
H3 C2 3.239 .
H3 C3 2.005 .
H3 C4 3.219 45602
H3 C4 3.422 55602
H3 C5 2.040 .
H3 C5 3.067 45602
H3 H3 3.008 45602
H3 H3 2.607 55602
H3 H4 2.311 .
H3 H4 3.518 65501
H3 H4 2.640 45602
H3 H5 3.114 55602
H4 O3 3.488 35401
H4 N3 1.941 .
H4 C1 3.090 .
H4 C3 3.173 .
H4 C4 2.005 .
H4 C4 3.242 45602
H4 C7 3.284 55602
H4 C12 3.231 55602
H4 H3 3.518 45501
H4 H3 2.311 .
H4 H3 2.640 45602
H4 H5 2.568 55602
H4 H8 2.483 55602
H4 H10 3.348 55602
H4 H25 2.820 35401
H5 N1 2.477 .
H5 N2 2.773 .
H5 C4 3.514 55602
H5 C5 3.245 55602
H5 C6 2.022 .
H5 C8 2.019 .
H5 C9 3.222 .
H5 C11 3.207 .
H5 C12 2.697 .
H5 C13 3.537 .
H5 H3 3.114 55602
H5 H4 2.568 55602
H5 H8 3.084 45501
H5 H8 2.652 .
H5 H9 3.445 45501
H5 H9 3.573 .
H5 H10 3.014 .
H5 H14 3.596 .
H6 O1 2.625 .
H6 O2 2.755 66702
H6 C1 3.466 56602
H6 C2 3.249 56602
H6 C6 3.237 .
H6 C8 3.271 .
H6 C9 2.039 .
H6 C11 2.038 .
H6 C15 2.495 .
H6 H1 3.194 46602
H6 H1 3.101 56602
H6 H2 2.754 56602
H6 H7 2.336 .
H6 H15 3.144 45501
H6 H15 2.280 .
H6 H16 2.311 .
H6 H17 3.438 45501
H7 N2 2.470 .
H7 N2 3.515 56602
H7 C1 3.372 46602
H7 C6 1.996 .
H7 C7 3.217 .
H7 C9 3.251 .
H7 C10 2.029 .
H7 H1 2.733 46602
H7 H2 3.471 65501
H7 H2 3.199 46602
H7 H2 3.083 56602
H7 H6 2.336 .
H7 H7 3.079 56602
H7 H15 3.123 45501
H8 O1 3.387 .
H8 O3 3.269 75702
H8 N1 3.567 65501
H8 C5 3.305 55602
H8 C7 2.699 .
H8 C7 3.558 65501
H8 C8 1.983 .
H8 C9 3.083 .
H8 C13 2.155 .
H8 C14 2.956 .
H8 H4 2.483 55602
H8 H5 2.652 .
H8 H5 3.084 65501
H8 H9 1.551 .
H8 H10 2.285 .
H8 H10 3.505 65501
H8 H11 2.477 .
H8 H12 3.357 .
H8 H14 3.134 .
H8 H25 3.186 75702
H9 O1 2.211 .
H9 C7 3.265 .
H9 C7 3.557 65501
H9 C8 1.994 .
H9 C9 2.478 .
H9 C13 1.922 .
H9 C14 2.326 .
H9 C14 3.226 65501
H9 C15 3.571 .
H9 H5 3.573 .
H9 H5 3.445 65501
H9 H8 1.551 .
H9 H10 2.579 .
H9 H10 3.215 65501
H9 H11 2.311 .
H9 H12 2.422 .
H9 H13 3.231 .
H9 H13 2.686 65501
H9 H14 2.343 .
H9 H14 3.055 65501
H9 H20 3.309 .
H10 O3 3.254 65702
H10 C7 3.284 .
H10 C8 2.840 .
H10 C12 1.934 .
H10 C14 1.569 .
H10 H4 3.348 55602
H10 H5 3.014 .
H10 H8 3.505 45501
H10 H8 2.285 .
H10 H9 3.215 45501
H10 H9 2.579 .
H10 H11 1.551 .
H10 H12 2.228 .
H10 H13 1.669 .
H10 H14 2.214 .
H10 H24 2.753 65702
H11 O3 3.072 75702
H11 C8 3.574 .
H11 C12 2.198 .
H11 C14 1.891 .
H11 H8 2.477 .
H11 H9 2.311 .
H11 H10 1.551 .
H11 H12 1.816 .
H11 H12 3.427 65702
H11 H13 2.300 .
H11 H13 3.201 65501
H11 H14 2.722 .
H11 H24 2.779 65702
H11 H25 3.422 75702
H12 O1 3.535 .
H12 C8 3.460 .
H12 C12 2.581 .
H12 C13 1.484 .
H12 H8 3.357 .
H12 H9 2.422 .
H12 H10 2.228 .
H12 H11 1.816 .
H12 H11 3.427 65702
H12 H12 3.322 65702
H12 H13 1.551 .
H12 H13 3.517 65501
H12 H14 1.551 .
H12 H17 3.598 45501
H12 H20 3.068 .
H12 H21 3.230 45501
H13 C8 3.469 .
H13 C12 3.485 45501
H13 C12 2.909 .
H13 C13 3.589 45501
H13 C13 1.680 .
H13 H9 2.686 45501
H13 H9 3.231 .
H13 H10 1.669 .
H13 H11 3.201 45501
H13 H11 2.300 .
H13 H12 3.517 45501
H13 H12 1.551 .
H13 H14 1.551 .
H13 H17 3.547 45501
H13 H20 3.286 45501
H13 H24 3.289 65702
H14 O1 3.426 45501
H14 O1 2.819 .
H14 C7 3.264 .
H14 C8 2.382 .
H14 C9 2.738 .
H14 C12 2.215 .
H14 C13 1.875 .
H14 C16 3.216 45501
H14 C17 3.510 45501
H14 H5 3.596 .
H14 H8 3.134 .
H14 H9 3.055 45501
H14 H9 2.343 .
H14 H10 2.214 .
H14 H11 2.722 .
H14 H12 1.551 .
H14 H13 1.551 .
H14 H17 2.384 45501
H14 H20 3.144 45501
H14 H20 3.385 .
H14 H21 3.124 45501
H15 O1 1.975 .
H15 O2 3.580 66702
H15 O2 3.095 76702
H15 C1 3.454 56602
H15 C9 2.650 .
H15 C10 2.749 .
H15 C10 3.044 65501
H15 C11 3.031 65501
H15 C16 2.031 .
H15 C17 3.377 .
H15 H1 2.620 56602
H15 H6 2.280 .
H15 H6 3.144 65501
H15 H7 3.123 65501
H15 H16 1.551 .
H15 H17 2.307 .
H15 H18 2.286 .
H15 H19 3.593 .
H15 H23 3.320 66702
H16 O1 1.967 .
H16 O2 2.717 66702
H16 C9 2.631 .
H16 C10 2.754 .
H16 C16 3.374 45501
H16 C16 2.017 .
H16 C17 2.740 .
H16 C18 3.463 66702
H16 C19 3.351 66702
H16 C20 3.303 66702
H16 H6 2.311 .
H16 H15 1.551 .
H16 H17 2.849 45501
H16 H17 2.757 .
H16 H18 3.029 45501
H16 H18 2.327 .
H16 H19 2.575 .
H16 H20 3.034 .
H16 H22 2.804 66702
H16 H23 2.912 66702
H17 O1 2.504 .
H17 O1 3.093 65501
H17 C8 3.524 65501
H17 C9 2.972 65501
H17 C10 3.253 65501
H17 C14 3.276 65501
H17 C15 1.993 .
H17 C15 3.424 65501
H17 C17 2.028 .
H17 C18 2.699 .
H17 H6 3.438 65501
H17 H12 3.598 65501
H17 H13 3.547 65501
H17 H14 2.384 65501
H17 H15 2.307 .
H17 H16 2.757 .
H17 H16 2.849 65501
H17 H18 1.551 .
H17 H19 2.781 .
H17 H19 3.511 65501
H17 H20 2.301 .
H17 H21 2.510 .
H17 H22 2.962 .
H18 O1 3.189 .
H18 O2 2.790 76702
H18 C15 2.015 .
H18 C17 2.038 .
H18 C18 2.651 .
H18 C18 3.521 76702
H18 H15 2.286 .
H18 H16 2.327 .
H18 H16 3.029 65501
H18 H17 1.551 .
H18 H19 2.337 .
H18 H19 2.820 66702
H18 H20 2.797 .
H18 H21 2.892 .
H18 H22 2.456 .
H18 H22 3.482 66702
H18 H22 2.680 76702
H18 H23 2.971 66702
H19 O1 3.283 .
H19 C15 2.746 .
H19 C16 2.043 .
H19 C16 3.495 66702
H19 C17 3.443 66702
H19 C18 3.307 45501
H19 C18 2.010 .
H19 C18 3.550 66702
H19 C19 2.723 .
H19 H15 3.593 .
H19 H16 2.575 .
H19 H17 3.511 45501
H19 H17 2.781 .
H19 H18 2.337 .
H19 H18 2.820 66702
H19 H19 2.952 66702
H19 H20 1.551 .
H19 H21 2.725 45501
H19 H21 2.759 .
H19 H22 3.019 45501
H19 H22 2.290 .
H19 H22 2.866 66702
H19 H23 2.514 .
H19 H24 3.062 .
H20 O1 2.703 .
H20 C14 3.597 65501
H20 C15 2.784 .
H20 C16 2.055 .
H20 C18 2.019 .
H20 C19 2.722 .
H20 H9 3.309 .
H20 H12 3.068 .
H20 H13 3.286 65501
H20 H14 3.385 .
H20 H14 3.144 65501
H20 H16 3.034 .
H20 H17 2.301 .
H20 H18 2.797 .
H20 H19 1.551 .
H20 H21 3.020 45501
H20 H21 2.289 .
H20 H22 2.772 .
H20 H23 2.924 .
H20 H24 2.612 .
H21 O2 3.210 .
H21 O3 3.441 .
H21 C14 3.521 65501
H21 C16 2.676 .
H21 C17 2.002 .
H21 C17 3.307 65501
H21 C19 2.011 .
H21 C20 2.716 .
H21 H12 3.230 65501
H21 H14 3.124 65501
H21 H17 2.510 .
H21 H18 2.892 .
H21 H19 2.759 .
H21 H19 2.725 65501
H21 H20 2.289 .
H21 H20 3.020 65501
H21 H22 1.551 .
H21 H23 2.760 .
H21 H23 3.485 65501
H21 H24 2.265 .
H22 O2 2.663 .
H22 C16 2.674 .
H22 C16 3.550 76702
H22 C17 2.012 .
H22 C19 2.023 .
H22 C20 2.616 .
H22 H16 2.804 66702
H22 H17 2.962 .
H22 H18 2.456 .
H22 H18 3.482 66702
H22 H18 2.680 76702
H22 H19 2.290 .
H22 H19 3.019 65501
H22 H19 2.866 66702
H22 H20 2.772 .
H22 H21 1.551 .
H22 H22 3.047 76702
H22 H23 2.331 .
H22 H24 2.780 .
H23 O2 2.907 45501
H23 O2 2.656 .
H23 O3 3.487 45501
H23 O3 2.907 .
H23 C15 3.405 66702
H23 C16 3.598 66702
H23 C17 2.675 .
H23 C18 2.015 .
H23 C20 3.258 45501
H23 C20 1.988 .
H23 H1 3.411 65601
H23 H15 3.320 66702
H23 H16 2.912 66702
H23 H18 2.971 66702
H23 H19 2.514 .
H23 H20 2.924 .
H23 H21 3.485 45501
H23 H21 2.760 .
H23 H22 2.331 .
H23 H24 1.551 .
H23 H25 3.537 45501
H23 H25 3.567 .
H24 O2 3.091 .
H24 O3 2.344 .
H24 C13 3.152 65702
H24 C17 2.768 .
H24 C18 2.030 .
H24 C20 2.013 .
H24 H10 2.753 65702
H24 H11 2.779 65702
H24 H13 3.289 65702
H24 H19 3.062 .
H24 H20 2.612 .
H24 H21 2.265 .
H24 H22 2.780 .
H24 H23 1.551 .
H24 H25 3.185 .
H25 O2 2.30(11) .
H25 N3 1.88(14) 75601
H25 C1 2.81(14) 75601
H25 C2 3.57(12) 65601
H25 C3 3.42(12) 65601
H25 C4 3.37(12) 65601
H25 C5 3.47(13) 65601
H25 C5 2.80(13) 75601
H25 C19 3.09(13) .
H25 C20 1.83(12) .
H25 H1 2.879 75601
H25 H4 2.820 75601
H25 H8 3.186 75702
H25 H11 3.422 75702
H25 H23 3.567 .
H25 H23 3.537 65501
H25 H24 3.185 .
